data_7129474
loop_
_publ_author_name
'Goura, Joydeb'
'McQuade, James'
'Shimoyama, Daisuke'
'Lalancette, Roger A.'
'Sheridan, John B.'
'Jaekle, Frieder'

_publ_section_title
;
 Electrophilic and Nucleophilic Displacement Reactions at the Bridgehead
 Borons of Tris(pyridyl)borate Scorpionate Complexes
;
_journal_name_full 'Chemical Communications'
_journal_paper_doi 10.1039/D1CC06181J
_journal_year 2022
_chemical_formula_moiety 'C40 H32 B2 Br2 N8 Ru, 2(C F3 O3 S), 2(H2 O)'
_chemical_formula_sum 'C42 H36 B2 Br2 F6 N8 O8 Ru S2'
_chemical_formula_weight 1241.42
_space_group_crystal_system triclinic
_space_group_IT_number 2
_space_group_name_Hall '-P 1'
_space_group_name_H-M_alt 'P -1'
_atom_sites_solution_hydrogens mixed
_atom_sites_solution_primary iterative
_audit_creation_date 2021-10-01
_audit_creation_method
;
Olex2 1.3-ac4
(compiled 2020.11.27 svn.r5f609507 for Rigaku Oxford Diffraction, GUI svn.r6214)
;
_audit_update_record
;
2021-10-25 deposited with the CCDC.	2021-12-24 downloaded from the CCDC.
;
_cell_angle_alpha 101.3585(17)
_cell_angle_beta 107.3380(16)
_cell_angle_gamma 98.0218(16)
_cell_formula_units_Z 1
_cell_length_a 8.95350(15)
_cell_length_b 9.4650(2)
_cell_length_c 14.7807(3)
_cell_measurement_reflns_used 23834
_cell_measurement_temperature 100(1)
_cell_measurement_theta_max 76.2630
_cell_measurement_theta_min 4.8410
_cell_volume 1145.66(4)
_computing_cell_refinement 'CrysAlisPro 1.171.41.118a (Rigaku OD, 2021)'
_computing_data_collection 'CrysAlisPro 1.171.41.118a (Rigaku OD, 2021)'
_computing_data_reduction 'CrysAlisPro 1.171.41.118a (Rigaku OD, 2021)'
_computing_molecular_graphics 'Olex2 1.3-ac4 (Dolomanov et al., 2009)'
_computing_publication_material 'Olex2 1.3-ac4 (Dolomanov et al., 2009)'
_computing_structure_refinement 'SHELXL 2018/3 (Sheldrick, 2015)'
_computing_structure_solution 'olex2.solve 1.3-ac4 (Bourhis et al., 2015)'
_diffrn_ambient_environment N~2~
_diffrn_ambient_temperature 99.99(10)
_diffrn_detector 'Hybrid Pixel Array Detector'
_diffrn_detector_area_resol_mean 10.0000
_diffrn_detector_type HyPix
_diffrn_measured_fraction_theta_full 0.997
_diffrn_measured_fraction_theta_max 0.936
_diffrn_measurement_details
;
List of Runs (angles in degrees, time in seconds):

  # Type    Start    End  Width  t~exp~   \w     \q     \k     \f   Frames
#--------------------------------------------------------------------------
  1  \w   -118.00 -58.00   0.50    0.13    --  -45.84-147.00  75.00  120
  2  \w   -102.00 -24.00   0.50    0.13    --  -45.84 147.00 124.00  156
  3  \w    -85.00 -13.00   0.50    0.13    --  -45.84 125.00 -41.00  144
  4  \w     46.00 107.00   0.50    0.13    --   45.84-147.00  75.00  122
  5  \w     34.00  95.00   0.50    0.13    --   45.84-125.00-119.00  122
  6  \w   -102.00 -24.00   0.50    0.52    --  -91.75 147.00 124.00  156
  7  \w   -152.00 -58.00   0.50    0.52    --  -91.75-147.00  75.00  188
  8  \w   -164.00 -73.00   0.50    0.52    --  -91.75-125.00-119.00  182
  9  \w     95.00 178.00   0.50    0.52    --  106.22 125.00 -41.00  166
 10  \w     80.00 167.00   0.50    0.52    --  106.22 147.00 124.00  174
 11  \w     34.00 112.00   0.50    0.52    --  106.22-125.00-119.00  156
 12  \w     46.00 127.00   0.50    0.52    --  106.22-147.00  75.00  162
 13  \w    -23.00   3.00   0.50    0.13    --   14.00 104.00 175.91   52
 14  \w    -32.00  -5.00   0.50    0.13    --  -26.00 -71.00 116.19   54
 15  \w    -32.00  -5.00   0.50    0.13    --  -26.00 -71.00 155.25   54
 16  \w      4.00  31.00   0.50    0.13    --   26.00  72.00 -27.11   54
 17  \w    -36.00 -10.00   0.50    0.13    --  -30.00 -68.00  11.17   52
 18  \w     11.00  39.00   0.50    0.13    --   30.00  66.00  26.34   56
 19  \w     16.00  44.00   0.50    0.13    --   34.00  63.00  98.03   56
 20  \w     16.00  42.00   0.50    0.13    --   34.00  64.00 158.47   52
 21  \w    -46.00 -20.00   0.50    0.13    --  -38.00 -62.00 -81.02   52
 22  \w     21.00  50.00   0.50    0.13    --   38.00  60.00-120.38   58
 23  \w     30.00 118.00   0.50    0.13    --   45.84  55.00 -26.42  176
 24  \w   -126.00 -38.00   0.50    0.13    --  -54.00 -57.00 143.30  176
 25  \w   -126.00 -38.00   0.50    0.13    --  -54.00 -57.00-121.56  176
 26  \w   -126.00 -38.00   0.50    0.13    --  -54.00 -57.00 -22.50  176
 27  \w   -126.00 -38.00   0.50    0.13    --  -54.00 -55.00   8.30  176
 28  \w   -126.00 -38.00   0.50    0.13    --  -54.00 -55.00  76.76  176
 29  \w     38.00 126.00   0.50    0.13    --   54.00  57.00 126.04  176
 30  \w     38.00 126.00   0.50    0.13    --   54.00  57.00 -87.54  176
 31  \w   -131.00 -42.00   0.50    0.13    --  -58.00 -55.00 -61.60  178
 32  \w   -135.00 -46.00   0.50    0.13    --  -62.00 -53.00-175.09  178
 33  \w   -139.00 -50.00   0.50    0.13    --  -66.00 -51.00  -2.21  178
 34  \w   -143.00 -55.00   0.50    0.52    --  -70.00 -50.00 139.99  176
 35  \w   -143.00 -55.00   0.50    0.52    --  -70.00 -48.00  38.31  176
 36  \w   -143.00 -53.00   0.50    0.52    --  -70.00 -54.00 119.46  180
 37  \w   -146.00 -58.00   0.50    0.52    --  -74.00 -51.00 -74.04  176
 38  \w   -146.00 -59.00   0.50    0.52    --  -74.00 -49.00 -30.04  174
 39  \w   -146.00 -58.00   0.50    0.52    --  -74.00 -56.00-174.23  176
 40  \w   -146.00 -58.00   0.50    0.52    --  -74.00 -55.00-102.83  176
 41  \w   -151.00 -62.00   0.50    0.52    --  -78.00 -56.00 -41.41  178
 42  \w   -151.00 -62.00   0.50    0.52    --  -78.00 -55.00 100.04  178
 43  \w   -151.00 -62.00   0.50    0.52    --  -78.00 -56.00-140.09  178
 44  \w   -151.00 -62.00   0.50    0.52    --  -78.00 -56.00  49.37  178
 45  \w   -102.00 -74.00   0.50    0.52    --  -90.00 -55.00 -85.64   56
 46  \w   -161.00-131.00   0.50    0.52    --  -90.00 -55.00 -85.64   60
 47  \w   -152.00-126.00   0.50    0.52    --  -91.75 -56.00  78.95   52
 48  \w   -102.00 -76.00   0.50    0.52    --  -91.75 -53.00-136.53   52
 49  \w   -103.00 -76.00   0.50    0.52    --  -91.75 -52.00 -96.30   54
 50  \w   -164.00 -80.00   0.50    0.52    --  -91.75 -56.00  18.06  168
 51  \w   -159.00-132.00   0.50    0.52    --  -91.75 -52.00 -96.30   54
 52  \w   -102.00 -76.00   0.50    0.52    --  -91.75 -52.00 131.59   52
 53  \w   -101.00 -76.00   0.50    0.52    --  -91.75 -53.00-170.98   50
 54  \w    -46.00 -19.00   0.50    0.52    --  -91.75  45.00  60.00   54
 55  \w   -163.00-108.00   0.50    0.52    --  -91.75 -53.00-170.98  110
 56  \w   -164.00 -77.00   0.50    0.52    --  -91.75 -55.00 -64.94  174
 57  \w   -109.00 -76.00   0.50    0.52    --  -91.75 -56.00 159.95   66
 58  \w   -164.00-126.00   0.50    0.52    --  -91.75 -52.00 131.59   76
 59  \w    -53.00 -19.00   0.50    0.52    --  -91.75  61.00  60.00   68
 60  \w   -162.00-131.00   0.50    0.52    --  -91.75 -56.00 159.95   62
 61  \w   -102.00 -76.00   0.50    0.52    --  -91.75 -53.00  24.03   52
 62  \w   -108.00 -77.00   0.50    0.52    --  -91.75 -56.00  99.59   62
 63  \w   -107.00 -76.00   0.50    0.52    --  -91.75 -56.00-117.08   62
 64  \w   -102.00 -76.00   0.50    0.52    --  -91.75 -55.00 178.86   52
 65  \w   -157.00-110.00   0.50    0.52    --  -91.75 -54.00 -52.28   94
 66  \w   -102.00 -75.00   0.50    0.52    --  -91.75 -54.00 -52.28   54
 67  \w   -163.00-124.00   0.50    0.52    --  -91.75 -56.00  99.59   78
 68  \w   -161.00-105.00   0.50    0.52    --  -91.75 -55.00 178.86  112
 69  \w   -106.00 -76.00   0.50    0.52    --  -91.75 -53.00-150.00   60
 70  \w   -110.00 -77.00   0.50    0.52    --  -91.75 -56.00 -12.26   66
 71  \w   -163.00 -76.00   0.50    0.52    --  -91.75 -56.00  61.76  174
 72  \w   -111.00 -78.00   0.50    0.52    --  -91.75 -55.00 -33.83   66
 73  \w   -107.00 -80.00   0.50    0.52    --  -91.75 -45.00-120.00   54
 74  \w   -161.00-135.00   0.50    0.52    --  -91.75 -56.00 -12.26   52
 75  \w   -163.00-133.00   0.50    0.52    --  -91.75 -45.00-120.00   60
 76  \w   -108.00 -76.00   0.50    0.52    --  -91.75 -56.00  78.95   64
 77  \w   -108.00 -76.00   0.50    0.52    --  -91.75 -53.00  44.23   64
 78  \w   -162.00-130.00   0.50    0.52    --  -91.75 -53.00  44.23   64
 79  \w   -140.00 -76.00   0.50    0.52    --  -91.75 -53.00 121.09  128
 80  \w     74.00 105.00   0.50    0.52    --  106.22 -95.00 150.00   62
 81  \w     65.00 100.00   0.50    0.52    --  106.22 -95.00-120.00   70
 82  \w     67.00  94.00   0.50    0.52    --  106.22 -77.00-120.00   54
 83  \w     35.00  60.00   0.50    0.52    --  106.22 -95.00-120.00   50
 84  \w     34.00  59.00   0.50    0.52    --  106.22 -77.00-120.00   50
 85  \w     35.00 100.00   0.50    0.52    --  106.22-125.00-180.00  130
 86  \w     44.00 100.00   0.50    0.52    --  106.22 -95.00  90.00  112
 87  \w     34.00  61.00   0.50    0.52    --  106.22 -45.00  90.00   54
 88  \w     34.00  77.00   0.50    0.52    --  106.22 -61.00  60.00   86
 89  \w     30.00  56.00   0.50    0.52    --  106.22 -15.00-150.00   52
 90  \w     34.00  61.00   0.50    0.52    --  106.22 -45.00-120.00   54
 91  \w     72.00 111.00   0.50    0.52    --  106.22-125.00  60.00   78
 92  \w     91.00 146.00   0.50    0.52    --  106.22  61.00 -30.00  110
 93  \w     35.00 105.00   0.50    0.52    --  106.22 -95.00-180.00  140
 94  \w     34.00  84.00   0.50    0.52    --  106.22 -77.00 -60.00  100
 95  \w     41.00  76.00   0.50    0.52    --  106.22 -61.00 -60.00   70
;
_diffrn_measurement_device 'four-circle diffractometer'
_diffrn_measurement_device_type 'Rigaku XtaLAB Synergy-S'
_diffrn_measurement_method '\f and \w scans'
_diffrn_orient_matrix_type 'CrysAlisPro convention (1999,Acta A55,543-557)'
_diffrn_orient_matrix_UB_11 -0.1564639000
_diffrn_orient_matrix_UB_12 0.0221778000
_diffrn_orient_matrix_UB_13 0.0187182000
_diffrn_orient_matrix_UB_21 -0.0855968000
_diffrn_orient_matrix_UB_22 -0.0267600000
_diffrn_orient_matrix_UB_23 -0.1109341000
_diffrn_orient_matrix_UB_31 -0.0470064000
_diffrn_orient_matrix_UB_32 -0.1662773000
_diffrn_orient_matrix_UB_33 -0.0087418000
_diffrn_radiation_monochromator mirror
_diffrn_radiation_probe x-ray
_diffrn_radiation_type 'Cu K\a'
_diffrn_radiation_wavelength 1.54178
_diffrn_reflns_av_R_equivalents 0.0509
_diffrn_reflns_av_unetI/netI 0.0250
_diffrn_reflns_Laue_measured_fraction_full 0.997
_diffrn_reflns_Laue_measured_fraction_max 0.936
_diffrn_reflns_limit_h_max 11
_diffrn_reflns_limit_h_min -11
_diffrn_reflns_limit_k_max 10
_diffrn_reflns_limit_k_min -11
_diffrn_reflns_limit_l_max 18
_diffrn_reflns_limit_l_min -17
_diffrn_reflns_number 37857
_diffrn_reflns_point_group_measured_fraction_full 0.997
_diffrn_reflns_point_group_measured_fraction_max 0.936
_diffrn_reflns_theta_full 67.679
_diffrn_reflns_theta_max 76.326
_diffrn_reflns_theta_min 4.876
_diffrn_source 'micro-focus sealed X-ray tube'
_diffrn_source_type 'PhotonJet (Cu) X-ray Source'
_diffrn_standards_number 0
_exptl_absorpt_coefficient_mu 6.435
_exptl_absorpt_correction_T_max 0.891
_exptl_absorpt_correction_T_min 0.663
_exptl_absorpt_correction_type none
_exptl_absorpt_process_details
;
CrysAlisPro 1.171.41.118a (Rigaku Oxford Diffraction, 2021)
Numerical absorption correction based on gaussian integration over
a multifaceted crystal model
Empirical absorption correction using spherical harmonics,
implemented in SCALE3 ABSPACK scaling algorithm.
;
_exptl_crystal_colour yellow
_exptl_crystal_density_diffrn 1.799
_exptl_crystal_description block
_exptl_crystal_F_000 618
_exptl_crystal_recrystallization_method 'Re-crystallisation from solvent: CH2Cl2 and acetonitrile'
_exptl_crystal_size_max 0.098
_exptl_crystal_size_mid 0.06
_exptl_crystal_size_min 0.052
_refine_diff_density_max 3.361
_refine_diff_density_min -1.965
_refine_diff_density_rms 0.131
_refine_ls_extinction_method none
_refine_ls_goodness_of_fit_ref 1.123
_refine_ls_hydrogen_treatment mixed
_refine_ls_matrix_type full
_refine_ls_number_parameters 328
_refine_ls_number_reflns 4496
_refine_ls_number_restraints 2
_refine_ls_restrained_S_all 1.123
_refine_ls_R_factor_all 0.0542
_refine_ls_R_factor_gt 0.0510
_refine_ls_shift/su_max 0.000
_refine_ls_shift/su_mean 0.000
_refine_ls_structure_factor_coef Fsqd
_refine_ls_weighting_details 'w=1/[\s^2^(Fo^2^)+(0.0709P)^2^+3.9972P] where P=(Fo^2^+2Fc^2^)/3'
_refine_ls_weighting_scheme calc
_refine_ls_wR_factor_gt 0.1336
_refine_ls_wR_factor_ref 0.1365
_reflns_Friedel_coverage 0.000
_reflns_number_gt 4146
_reflns_number_total 4496
_reflns_threshold_expression 'I > 2\s(I)'
_cod_data_source_file d1cc06181j2.cif
_cod_data_source_block 210927ral_jmcq_157_100k
_cod_original_cell_volume 1145.65(4)
_cod_database_code 7129474
_shelx_shelxl_version_number 2018/3
_chemical_oxdiff_formula C42H32B2Br2F6N8O6RuS2
_chemical_oxdiff_usercomment DCM/ACETONITRILE
_shelx_space_group_comment
;
The symmetry employed for this shelxl refinement is uniquely defined
by the following loop, which should always be used as a source of
symmetry information in preference to the above space-group names.
They are only intended as comments.
;
_shelx_estimated_absorpt_t_max 0.731
_shelx_estimated_absorpt_t_min 0.571
_reflns_odcompleteness_completeness 99.85
_reflns_odcompleteness_iscentric 1
_reflns_odcompleteness_theta 66.97
_olex2_refinement_description
;
1. Fixed Uiso
 At 1.2 times of:
  All C(H) groups
 At 1.5 times of:
  All O(H,H) groups
2. Restrained distances
 O4-H4B = O4-H4A
 0.84 with sigma of 0.001
3.a Aromatic/amide H refined with riding coordinates:
 C16(H16), C13(H13), C4(H4), C10(H10), C20(H20), C2(H2), C9(H9), C12(H12),
 C14(H14), C7(H7), C19(H19), C18(H18), C15(H15), C3(H3), C8(H8), C5(H5)
;
_olex2_submission_special_instructions 'No special instructions were received'
_oxdiff_exptl_absorpt_empirical_details
;
Empirical correction (ABSPACK) includes:
- Absorption correction using spherical harmonics
- Frame scaling
;
_oxdiff_exptl_absorpt_empirical_full_max 1.892
_oxdiff_exptl_absorpt_empirical_full_min 0.675

loop_
_space_group_symop_operation_xyz
'x, y, z'
'-x, -y, -z'

loop_
_atom_site_label
_atom_site_type_symbol
_atom_site_fract_x
_atom_site_fract_y
_atom_site_fract_z
_atom_site_U_iso_or_equiv
_atom_site_adp_type
_atom_site_occupancy
_atom_site_site_symmetry_order
_atom_site_calc_flag
_atom_site_refinement_flags_posn
_atom_site_refinement_flags_adp
_atom_site_refinement_flags_occupancy
_atom_site_disorder_assembly
_atom_site_disorder_group
Ru1 Ru 0.500000 1.000000 1.000000 0.01816(14) Uani 1 2 d S . P . .
Br1 Br -0.10599(6) 0.80267(5) 0.44035(3) 0.03087(16) Uani 1 1 d . . . . .
S1 S 0.70553(15) 0.26559(15) 0.61365(11) 0.0403(3) Uani 1 1 d . . . . .
O2 O 0.8484(4) 0.2431(4) 0.6777(3) 0.0380(8) Uani 1 1 d . . . . .
C16 C 0.0167(5) 0.8412(5) 0.6442(3) 0.0231(8) Uani 1 1 d . . . . .
H16 H 0.114254 0.833500 0.632407 0.028 Uiso 1 1 calc R U . . .
C13 C 0.0187(5) 0.7147(5) 1.0118(3) 0.0278(9) Uani 1 1 d . . . . .
H13 H -0.069792 0.647214 1.012506 0.033 Uiso 1 1 calc R U . . .
C4 C 0.5411(5) 0.6426(5) 0.7839(3) 0.0238(8) Uani 1 1 d . . . . .
H4 H 0.625253 0.594643 0.777660 0.029 Uiso 1 1 calc R U . . .
C6 C 0.2428(5) 1.0703(5) 0.8480(3) 0.0205(8) Uani 1 1 d . . . . .
C10 C 0.4516(5) 1.2753(5) 0.9357(3) 0.0233(8) Uani 1 1 d . . . . .
H10 H 0.553870 1.314983 0.984359 0.028 Uiso 1 1 calc R U . . .
F2 F 0.8360(5) 0.5448(4) 0.6802(3) 0.0617(10) Uani 1 1 d . . . . .
C20 C -0.1238(5) 0.8799(5) 0.7527(3) 0.0253(9) Uani 1 1 d . . . . .
H20 H -0.125565 0.898153 0.817875 0.030 Uiso 1 1 calc R U . . .
C2 C 0.2703(5) 0.6690(5) 0.7269(3) 0.0236(8) Uani 1 1 d . . . . .
H2 H 0.164508 0.635278 0.681415 0.028 Uiso 1 1 calc R U . . .
N3 N 0.2809(4) 0.9028(4) 1.0073(2) 0.0202(7) Uani 1 1 d . . . . .
N4 N 0.0133(4) 0.8598(4) 0.7367(3) 0.0219(7) Uani 1 1 d . . . . .
C9 C 0.3749(5) 1.3673(5) 0.8857(3) 0.0256(9) Uani 1 1 d . . . . .
H9 H 0.424279 1.468056 0.898436 0.031 Uiso 1 1 calc R U . . .
C12 C 0.0229(5) 0.7474(5) 0.9248(3) 0.0247(9) Uani 1 1 d . . . . .
H12 H -0.063530 0.701368 0.865846 0.030 Uiso 1 1 calc R U . . .
C1 C 0.3045(5) 0.7955(4) 0.8029(3) 0.0203(8) Uani 1 1 d . . . . .
C14 C 0.1453(5) 0.7817(5) 1.0974(3) 0.0268(9) Uani 1 1 d . . . . .
H14 H 0.143247 0.765202 1.158381 0.032 Uiso 1 1 calc R U . . .
C11 C 0.1523(5) 0.8472(4) 0.9226(3) 0.0205(8) Uani 1 1 d . . . . .
N1 N 0.4545(4) 0.8390(4) 0.8717(2) 0.0200(7) Uani 1 1 d . . . . .
C7 C 0.1595(5) 1.1616(5) 0.7980(3) 0.0248(9) Uani 1 1 d . . . . .
H7 H 0.056377 1.120957 0.750331 0.030 Uiso 1 1 calc R U . . .
C19 C -0.2614(5) 0.8749(5) 0.6777(3) 0.0271(9) Uani 1 1 d . . . . .
H19 H -0.356081 0.888734 0.691645 0.033 Uiso 1 1 calc R U . . .
C21 C 0.7668(7) 0.4441(6) 0.5930(4) 0.0429(12) Uani 1 1 d . . . . .
C18 C -0.2619(5) 0.8499(5) 0.5822(3) 0.0277(9) Uani 1 1 d . . . . .
H18 H -0.355998 0.844344 0.529306 0.033 Uiso 1 1 calc R U . . .
N2 N 0.3872(4) 1.1311(4) 0.9183(2) 0.0217(7) Uani 1 1 d . . . . .
O1 O 0.5815(5) 0.2899(5) 0.6543(4) 0.0543(11) Uani 1 1 d . . . . .
C15 C 0.2745(5) 0.8732(5) 1.0918(3) 0.0224(8) Uani 1 1 d . . . . .
H15 H 0.363009 0.917232 1.149991 0.027 Uiso 1 1 calc R U . . .
F1 F 0.8740(4) 0.4432(4) 0.5458(3) 0.0514(8) Uani 1 1 d . . . . .
F3 F 0.6456(5) 0.4896(5) 0.5388(4) 0.0741(13) Uani 1 1 d . . . . .
O4 O 0.4160(5) 0.0097(5) 0.6766(3) 0.0481(10) Uani 1 1 d D . . . .
H4A H 0.393(9) -0.038(6) 0.6183(16) 0.072 Uiso 1 1 d D U . . .
H4B H 0.454(7) 0.095(3) 0.675(4) 0.072 Uiso 1 1 d D U . . .
C17 C -0.1192(5) 0.8331(5) 0.5668(3) 0.0251(9) Uani 1 1 d . . . . .
C3 C 0.3874(5) 0.5914(5) 0.7164(3) 0.0247(9) Uani 1 1 d . . . . .
H3 H 0.362982 0.505625 0.664456 0.030 Uiso 1 1 calc R U . . .
C8 C 0.2243(5) 1.3099(5) 0.8165(3) 0.0256(9) Uani 1 1 d . . . . .
H8 H 0.166587 1.371228 0.782416 0.031 Uiso 1 1 calc R U . . .
C5 C 0.5690(5) 0.7644(5) 0.8601(3) 0.0220(8) Uani 1 1 d . . . . .
H5 H 0.673757 0.797685 0.906925 0.026 Uiso 1 1 calc R U . . .
O3 O 0.6492(6) 0.1700(5) 0.5156(4) 0.0680(14) Uani 1 1 d . . . . .
B1 B 0.1780(5) 0.8930(5) 0.8269(3) 0.0206(9) Uani 1 1 d . . . . .

loop_
_atom_site_aniso_label
_atom_site_aniso_U_11
_atom_site_aniso_U_22
_atom_site_aniso_U_33
_atom_site_aniso_U_23
_atom_site_aniso_U_13
_atom_site_aniso_U_12
Ru1 0.0195(2) 0.0191(2) 0.0151(2) 0.00210(16) 0.00671(16) 0.00292(16)
Br1 0.0379(3) 0.0342(3) 0.0191(2) 0.00429(19) 0.0098(2) 0.0058(2)
S1 0.0324(6) 0.0372(7) 0.0515(8) 0.0146(6) 0.0117(6) 0.0087(5)
O2 0.0357(18) 0.053(2) 0.0343(18) 0.0196(16) 0.0152(15) 0.0175(16)
C16 0.024(2) 0.023(2) 0.022(2) 0.0039(16) 0.0080(16) 0.0037(16)
C13 0.026(2) 0.028(2) 0.031(2) 0.0090(19) 0.0133(19) 0.0008(17)
C4 0.025(2) 0.023(2) 0.026(2) 0.0059(17) 0.0126(17) 0.0048(16)
C6 0.0218(19) 0.025(2) 0.0156(18) 0.0030(15) 0.0087(15) 0.0044(16)
C10 0.027(2) 0.023(2) 0.020(2) 0.0037(16) 0.0105(17) 0.0039(16)
F2 0.066(2) 0.0399(19) 0.067(2) -0.0110(17) 0.0255(19) -0.0008(16)
C20 0.028(2) 0.026(2) 0.024(2) 0.0055(17) 0.0119(17) 0.0064(17)
C2 0.025(2) 0.023(2) 0.020(2) 0.0042(16) 0.0068(16) 0.0013(16)
N3 0.0210(16) 0.0200(16) 0.0191(17) 0.0013(13) 0.0089(14) 0.0030(13)
N4 0.0229(17) 0.0211(17) 0.0200(17) 0.0019(13) 0.0078(14) 0.0029(13)
C9 0.034(2) 0.020(2) 0.023(2) 0.0055(16) 0.0124(18) 0.0033(17)
C12 0.024(2) 0.026(2) 0.022(2) 0.0034(17) 0.0065(17) 0.0025(16)
C1 0.0215(19) 0.021(2) 0.0181(19) 0.0039(15) 0.0084(15) 0.0020(15)
C14 0.031(2) 0.032(2) 0.023(2) 0.0092(18) 0.0137(18) 0.0098(18)
C11 0.0212(19) 0.0203(19) 0.0194(19) 0.0019(15) 0.0084(16) 0.0033(15)
N1 0.0224(16) 0.0188(16) 0.0185(16) 0.0032(13) 0.0082(13) 0.0026(13)
C7 0.025(2) 0.028(2) 0.021(2) 0.0040(17) 0.0086(17) 0.0044(17)
C19 0.026(2) 0.030(2) 0.029(2) 0.0092(18) 0.0124(18) 0.0083(17)
C21 0.039(3) 0.039(3) 0.053(3) 0.015(3) 0.014(2) 0.011(2)
C18 0.026(2) 0.025(2) 0.029(2) 0.0075(18) 0.0052(18) 0.0036(17)
N2 0.0253(17) 0.0227(17) 0.0174(16) 0.0025(14) 0.0104(14) 0.0024(14)
O1 0.039(2) 0.051(2) 0.086(3) 0.022(2) 0.035(2) 0.0134(18)
C15 0.025(2) 0.025(2) 0.0194(19) 0.0053(16) 0.0100(16) 0.0053(16)
F1 0.061(2) 0.0477(19) 0.062(2) 0.0242(17) 0.0364(18) 0.0157(16)
F3 0.050(2) 0.063(2) 0.117(4) 0.050(3) 0.015(2) 0.0243(19)
O4 0.049(2) 0.060(3) 0.050(2) 0.026(2) 0.026(2) 0.021(2)
C17 0.031(2) 0.020(2) 0.021(2) 0.0022(16) 0.0067(17) 0.0016(16)
C3 0.034(2) 0.020(2) 0.020(2) 0.0015(16) 0.0110(17) 0.0052(17)
C8 0.033(2) 0.026(2) 0.021(2) 0.0082(17) 0.0105(18) 0.0100(18)
C5 0.0231(19) 0.024(2) 0.020(2) 0.0032(16) 0.0102(16) 0.0051(16)
O3 0.060(3) 0.044(2) 0.067(3) -0.007(2) -0.010(2) 0.005(2)
B1 0.020(2) 0.022(2) 0.018(2) 0.0033(17) 0.0061(17) 0.0019(17)

loop_
_atom_type_symbol
_atom_type_description
_atom_type_scat_dispersion_real
_atom_type_scat_dispersion_imag
_atom_type_scat_source
C C 0.0181 0.0091 'International Tables Vol C Tables 4.2.6.8 and 6.1.1.4'
H H 0.0000 0.0000 'International Tables Vol C Tables 4.2.6.8 and 6.1.1.4'
B B 0.0090 0.0039 'International Tables Vol C Tables 4.2.6.8 and 6.1.1.4'
N N 0.0311 0.0180 'International Tables Vol C Tables 4.2.6.8 and 6.1.1.4'
O O 0.0492 0.0322 'International Tables Vol C Tables 4.2.6.8 and 6.1.1.4'
F F 0.0727 0.0534 'International Tables Vol C Tables 4.2.6.8 and 6.1.1.4'
S S 0.3331 0.5567 'International Tables Vol C Tables 4.2.6.8 and 6.1.1.4'
Br Br -0.6763 1.2805 'International Tables Vol C Tables 4.2.6.8 and 6.1.1.4'
Ru Ru 0.0552 3.2960 'International Tables Vol C Tables 4.2.6.8 and 6.1.1.4'

loop_
_exptl_crystal_face_index_h
_exptl_crystal_face_index_k
_exptl_crystal_face_index_l
_exptl_crystal_face_perp_dist
1 6 -4 0.0365
-1 -6 3 0.0376
0 0 -9 0.0224
6 0 -3 0.0230
-6 0 3 0.0365
4 2 2 0.0335
-4 -2 -2 0.0377
2 -4 7 0.0341
1 1 8 0.0253
0 -2 9 0.0294
3 2 -9 0.0235
-2 1 9 0.0335

loop_
_geom_angle_atom_site_label_1
_geom_angle_atom_site_label_2
_geom_angle_atom_site_label_3
_geom_angle
_geom_angle_site_symmetry_1
_geom_angle_site_symmetry_3
_geom_angle_publ_flag
N3 Ru1 N3 180.0 2_677 . ?
N1 Ru1 N3 88.43(13) 2_677 2_677 ?
N1 Ru1 N3 91.57(13) . 2_677 ?
N1 Ru1 N3 88.43(13) . . ?
N1 Ru1 N3 91.57(13) 2_677 . ?
N1 Ru1 N1 180.0 2_677 . ?
N2 Ru1 N3 89.99(14) . 2_677 ?
N2 Ru1 N3 90.01(14) . . ?
N2 Ru1 N3 89.99(14) 2_677 . ?
N2 Ru1 N3 90.01(14) 2_677 2_677 ?
N2 Ru1 N1 90.67(13) 2_677 . ?
N2 Ru1 N1 89.33(13) . . ?
N2 Ru1 N1 89.33(13) 2_677 2_677 ?
N2 Ru1 N1 90.67(13) . 2_677 ?
N2 Ru1 N2 180.00(17) . 2_677 ?
O2 S1 C21 103.4(2) . . ?
O2 S1 O1 116.5(3) . . ?
O2 S1 O3 115.2(3) . . ?
O1 S1 C21 102.1(3) . . ?
O1 S1 O3 114.5(3) . . ?
O3 S1 C21 102.2(3) . . ?
N4 C16 H16 119.4 . . ?
N4 C16 C17 121.1(4) . . ?
C17 C16 H16 119.4 . . ?
C12 C13 H13 120.4 . . ?
C14 C13 H13 120.4 . . ?
C14 C13 C12 119.1(4) . . ?
C3 C4 H4 120.7 . . ?
C5 C4 H4 120.7 . . ?
C5 C4 C3 118.6(4) . . ?
C7 C6 B1 124.1(4) . . ?
N2 C6 C7 118.6(4) . . ?
N2 C6 B1 117.3(4) . . ?
C9 C10 H10 118.7 . . ?
N2 C10 H10 118.7 . . ?
N2 C10 C9 122.6(4) . . ?
N4 C20 H20 118.9 . . ?
N4 C20 C19 122.2(4) . . ?
C19 C20 H20 118.9 . . ?
C1 C2 H2 119.3 . . ?
C3 C2 H2 119.3 . . ?
C3 C2 C1 121.5(4) . . ?
C11 N3 Ru1 119.3(3) . . ?
C15 N3 Ru1 119.4(3) . . ?
C15 N3 C11 120.3(3) . . ?
C16 N4 B1 119.7(3) . . ?
C20 N4 C16 118.4(4) . . ?
C20 N4 B1 120.5(3) . . ?
C10 C9 H9 120.7 . . ?
C10 C9 C8 118.5(4) . . ?
C8 C9 H9 120.7 . . ?
C13 C12 H12 119.4 . . ?
C13 C12 C11 121.2(4) . . ?
C11 C12 H12 119.4 . . ?
C2 C1 B1 126.8(4) . . ?
N1 C1 C2 119.1(4) . . ?
N1 C1 B1 113.8(3) . . ?
C13 C14 H14 120.9 . . ?
C15 C14 C13 118.2(4) . . ?
C15 C14 H14 120.9 . . ?
N3 C11 C12 117.9(4) . . ?
N3 C11 B1 114.5(3) . . ?
C12 C11 B1 127.2(4) . . ?
C1 N1 Ru1 120.7(3) . . ?
C5 N1 Ru1 119.9(3) . . ?
C5 N1 C1 119.0(3) . . ?
C6 C7 H7 119.4 . . ?
C8 C7 C6 121.2(4) . . ?
C8 C7 H7 119.4 . . ?
C20 C19 H19 119.9 . . ?
C20 C19 C18 120.1(4) . . ?
C18 C19 H19 119.9 . . ?
F2 C21 S1 109.3(4) . . ?
F1 C21 S1 112.5(4) . . ?
F1 C21 F2 107.5(5) . . ?
F3 C21 S1 112.6(4) . . ?
F3 C21 F2 109.0(5) . . ?
F3 C21 F1 105.8(5) . . ?
C19 C18 H18 121.4 . . ?
C19 C18 C17 117.2(4) . . ?
C17 C18 H18 121.4 . . ?
C6 N2 Ru1 118.4(3) . . ?
C10 N2 Ru1 121.3(3) . . ?
C10 N2 C6 120.3(4) . . ?
N3 C15 C14 122.9(4) . . ?
N3 C15 H15 118.5 . . ?
C14 C15 H15 118.5 . . ?
H4A O4 H4B 102(6) . . ?
C16 C17 Br1 118.6(3) . . ?
C16 C17 C18 120.8(4) . . ?
C18 C17 Br1 120.6(3) . . ?
C4 C3 C2 118.3(4) . . ?
C4 C3 H3 120.9 . . ?
C2 C3 H3 120.9 . . ?
C9 C8 H8 120.6 . . ?
C7 C8 C9 118.7(4) . . ?
C7 C8 H8 120.6 . . ?
C4 C5 H5 118.3 . . ?
N1 C5 C4 123.3(4) . . ?
N1 C5 H5 118.3 . . ?
C6 B1 C1 113.5(3) . . ?
N4 B1 C6 103.3(3) . . ?
N4 B1 C1 112.8(3) . . ?
N4 B1 C11 112.6(3) . . ?
C11 B1 C6 112.0(3) . . ?
C11 B1 C1 103.0(3) . . ?

loop_
_geom_bond_atom_site_label_1
_geom_bond_atom_site_label_2
_geom_bond_distance
_geom_bond_site_symmetry_2
_geom_bond_publ_flag
Ru1 N3 2.090(3) 2_677 ?
Ru1 N3 2.090(3) . ?
Ru1 N1 2.077(3) . ?
Ru1 N1 2.077(3) 2_677 ?
Ru1 N2 2.057(4) . ?
Ru1 N2 2.057(4) 2_677 ?
Br1 C17 1.876(4) . ?
S1 O2 1.418(4) . ?
S1 C21 1.815(6) . ?
S1 O1 1.435(4) . ?
S1 O3 1.448(5) . ?
C16 H16 0.9500 . ?
C16 N4 1.353(5) . ?
C16 C17 1.381(6) . ?
C13 H13 0.9500 . ?
C13 C12 1.390(6) . ?
C13 C14 1.384(7) . ?
C4 H4 0.9500 . ?
C4 C3 1.389(6) . ?
C4 C5 1.379(6) . ?
C6 C7 1.398(6) . ?
C6 N2 1.356(5) . ?
C6 B1 1.632(6) . ?
C10 H10 0.9500 . ?
C10 C9 1.376(6) . ?
C10 N2 1.346(6) . ?
F2 C21 1.353(7) . ?
C20 H20 0.9500 . ?
C20 N4 1.349(5) . ?
C20 C19 1.377(6) . ?
C2 H2 0.9500 . ?
C2 C1 1.397(6) . ?
C2 C3 1.389(6) . ?
N3 C11 1.372(5) . ?
N3 C15 1.347(5) . ?
N4 B1 1.608(6) . ?
C9 H9 0.9500 . ?
C9 C8 1.383(6) . ?
C12 H12 0.9500 . ?
C12 C11 1.402(6) . ?
C1 N1 1.369(5) . ?
C1 B1 1.632(6) . ?
C14 H14 0.9500 . ?
C14 C15 1.378(6) . ?
C11 B1 1.627(6) . ?
N1 C5 1.355(5) . ?
C7 H7 0.9500 . ?
C7 C8 1.381(6) . ?
C19 H19 0.9500 . ?
C19 C18 1.384(6) . ?
C21 F1 1.344(6) . ?
C21 F3 1.324(6) . ?
C18 H18 0.9500 . ?
C18 C17 1.387(6) . ?
C15 H15 0.9500 . ?
O4 H4A 0.8400(11) . ?
O4 H4B 0.8400(11) . ?
C3 H3 0.9500 . ?
C8 H8 0.9500 . ?
C5 H5 0.9500 . ?

loop_
_exptl_oxdiff_crystal_face_indexfrac_h
_exptl_oxdiff_crystal_face_indexfrac_k
_exptl_oxdiff_crystal_face_indexfrac_l
_exptl_oxdiff_crystal_face_x
_exptl_oxdiff_crystal_face_y
_exptl_oxdiff_crystal_face_z
0.6127 5.8706 -4.0707 -0.0419 0.2420 -0.9694
-0.6091 -5.9485 3.1446 0.0222 -0.1375 0.9902
0.1054 -0.0055 -8.9162 -0.1835 0.9802 0.0739
5.7466 0.0354 -2.8478 -0.9517 -0.1769 -0.2511
-5.7356 -0.1111 2.8633 0.9485 0.1763 0.2631
4.1460 2.1198 1.6911 -0.5700 -0.5992 -0.5621
-4.1738 -2.0409 -1.7389 0.5752 0.6048 0.5508
2.1106 -3.8523 6.7546 -0.2892 -0.8269 0.4823
0.6269 1.2355 7.7824 0.0750 -0.9501 -0.3029
0.2368 -2.3859 8.9422 0.0774 -0.9484 0.3074
2.5617 1.6189 -9.4227 -0.5413 0.7827 -0.3072
-2.4402 0.5994 9.1450 0.5663 -0.8217 -0.0649
